data_7113501
loop_
_publ_author_name
'Boiocchi, Massimo'
'Fabbrizzi, Luigi'
'Licchelli, Maurizio'
'Sacchi, Donatella'
'V\'azquez, Miguel'
'Zampa, Cristina'

_publ_section_title
;
 A two-channel molecular dosimeter for the optical detection of
 copper(II)
;
_journal_issue 15
_journal_name_full 'Chemical Communications'
_journal_page_first 1812
_journal_paper_doi 10.1039/b305456j
_journal_year 2003
_chemical_formula_moiety 'C16 H27 Cu N5 O2, 2(Cl O4)'
_chemical_formula_sum 'C16 H27 Cl2 Cu N5 O10'
_chemical_formula_weight 583.87
_chemical_name_common
;
nitrophenylcyclam copper(II) perchlorate
;
_chemical_name_systematic
;
1-(4-nitrophenyl)-1,4,8,11-tetraaza-cyclotetradecane copper(II) perchlorate
;
_space_group_IT_number 14
_symmetry_cell_setting monoclinic
_symmetry_space_group_name_Hall '-P 2ybc'
_symmetry_space_group_name_H-M 'P 1 21/c 1'
_atom_sites_solution_hydrogens difmap
_atom_sites_solution_primary direct
_atom_sites_solution_secondary difmap
_audit_creation_method SHELXL-97
_cell_angle_alpha 90.000
_cell_angle_beta 108.05(6)
_cell_angle_gamma 90.000
_cell_formula_units_Z 4
_cell_length_a 8.688(12)
_cell_length_b 13.153(5)
_cell_length_c 21.50(2)
_cell_measurement_reflns_used 25
_cell_measurement_temperature 293(2)
_cell_measurement_theta_max 10
_cell_measurement_theta_min 6
_cell_volume 2336(4)
_computing_cell_refinement 'CAD4 Express (Enraf Nonius, 1994)'
_computing_data_collection 'CAD4 Express (Enraf Nonius, 1994)'
_computing_data_reduction 'XCAD4 (Harms & Wocadlo, 1995)'
_computing_molecular_graphics 'Ortep-3 for Windows (Farrugia, 1997)'
_computing_publication_material 'WinGX publication routines (Farrugia, 1999)'
_computing_structure_refinement 'SHELXL-97 (Sheldrick, 1998)'
_computing_structure_solution ' Sir 97, Altomare et al., 1999'
_diffrn_ambient_temperature 293(2)
_diffrn_measured_fraction_theta_full 0.994
_diffrn_measured_fraction_theta_max 0.994
_diffrn_measurement_device_type 'Enraf Nonisu CAD4'
_diffrn_measurement_method 'non-profiled omega scans'
_diffrn_radiation_monochromator graphite
_diffrn_radiation_source 'fine-focus sealed tube'
_diffrn_radiation_type MoK\a
_diffrn_radiation_wavelength 0.71069
_diffrn_reflns_av_R_equivalents 0.0419
_diffrn_reflns_av_sigmaI/netI 0.0506
_diffrn_reflns_limit_h_max 10
_diffrn_reflns_limit_h_min -10
_diffrn_reflns_limit_k_max 0
_diffrn_reflns_limit_k_min -16
_diffrn_reflns_limit_l_max 25
_diffrn_reflns_limit_l_min -26
_diffrn_reflns_number 6348
_diffrn_reflns_theta_full 26.01
_diffrn_reflns_theta_max 26.01
_diffrn_reflns_theta_min 2.47
_diffrn_standards_decay_% 0
_diffrn_standards_interval_time 250
_diffrn_standards_number 3
_exptl_absorpt_coefficient_mu 1.226
_exptl_absorpt_correction_T_max 0.7072
_exptl_absorpt_correction_T_min 0.6167
_exptl_absorpt_correction_type psi-scan
_exptl_absorpt_process_details
;
North A.C.T., Phillips D.C. & Mathews F.S. (1968) Acta. Cryst. A24, 351
Number of psi-scan sets used was   2
Theta correction was applied.
Averaged transmission function was used.
Fourier smoothing - Window value   1
;
_exptl_crystal_colour violet
_exptl_crystal_density_diffrn 1.660
_exptl_crystal_density_method 'not measured'
_exptl_crystal_description prism
_exptl_crystal_F_000 1204
_exptl_crystal_preparation
;
slow evaporation of an MeCN solution (at room temperature)
;
_exptl_crystal_size_max 0.95
_exptl_crystal_size_mid 0.36
_exptl_crystal_size_min 0.28
_refine_diff_density_max 0.871
_refine_diff_density_min -0.502
_refine_diff_density_rms 0.103
_refine_ls_extinction_method none
_refine_ls_goodness_of_fit_ref 1.040
_refine_ls_hydrogen_treatment mixed
_refine_ls_matrix_type full
_refine_ls_number_parameters 336
_refine_ls_number_reflns 4573
_refine_ls_number_restraints 0
_refine_ls_restrained_S_all 1.040
_refine_ls_R_factor_all 0.1075
_refine_ls_R_factor_gt 0.0747
_refine_ls_shift/su_max 0.002
_refine_ls_shift/su_mean 0.000
_refine_ls_structure_factor_coef Fsqd
_refine_ls_weighting_details 'calc w=1/[\s^2^(Fo^2^)+(0.1072P)^2^+5.1226P] where P=(Fo^2^+2Fc^2^)/3'
_refine_ls_weighting_scheme calc
_refine_ls_wR_factor_gt 0.1936
_refine_ls_wR_factor_ref 0.2154
_reflns_number_gt 3197
_reflns_number_total 4573
_reflns_threshold_expression >2sigma(I)
_cod_data_source_file b305456j.txt
_cod_data_source_block cucf2_c
_cod_original_sg_symbol_H-M 'P 21/c'
_cod_database_code 7113501

loop_
_symmetry_equiv_pos_as_xyz
'x, y, z'
'-x, y+1/2, -z+1/2'
'-x, -y, -z'
'x, -y-1/2, z-1/2'

loop_
_atom_site_label
_atom_site_type_symbol
_atom_site_fract_x
_atom_site_fract_y
_atom_site_fract_z
_atom_site_U_iso_or_equiv
_atom_site_adp_type
_atom_site_occupancy
_atom_site_symmetry_multiplicity
_atom_site_calc_flag
_atom_site_refinement_flags
Cu1 Cu -0.29026(8) -0.12444(5) -0.33053(3) 0.0441(3) Uani 1 1 d .
O1 O -0.9259(7) -0.4867(5) -0.5559(3) 0.0940(19) Uani 1 1 d .
O2 O -1.0116(8) -0.3331(6) -0.5596(4) 0.114(2) Uani 1 1 d .
N1 N -0.3156(6) -0.2773(4) -0.3539(2) 0.0464(11) Uani 1 1 d .
N2 N -0.2186(7) -0.0876(5) -0.4078(3) 0.0563(14) Uani 1 1 d .
N3 N -0.2177(6) 0.0139(4) -0.2956(3) 0.0544(14) Uani 1 1 d .
N4 N -0.3976(7) -0.1538(5) -0.2623(3) 0.0552(14) Uani 1 1 d .
N5 N -0.9080(8) -0.3976(6) -0.5399(3) 0.0761(18) Uani 1 1 d .
C1 C -0.1682(9) -0.3127(6) -0.3703(4) 0.071(2) Uani 1 1 d .
H1A H -0.0731 -0.3000 -0.3331 0.08(2) Uiso 1 1 calc R
H1B H -0.1760 -0.3855 -0.3777 0.10(3) Uiso 1 1 calc R
C2 C -0.1473(10) -0.2636(6) -0.4274(4) 0.079(2) Uani 1 1 d .
H2A H -0.2499 -0.2649 -0.4622 0.094 Uiso 1 1 calc R
H2B H -0.0703 -0.3026 -0.4420 0.094 Uiso 1 1 calc R
C3 C -0.0887(10) -0.1540(7) -0.4164(5) 0.079(2) Uani 1 1 d .
H3A H 0.0056 -0.1501 -0.3779 0.07(2) Uiso 1 1 calc R
H3B H -0.0576 -0.1309 -0.4537 0.11(3) Uiso 1 1 calc R
C4 C -0.1597(11) 0.0228(7) -0.3971(4) 0.083(2) Uani 1 1 d .
H4A H -0.0772 0.0338 -0.4181 0.12(3) Uiso 1 1 calc R
H4B H -0.2493 0.0683 -0.4171 0.12(4) Uiso 1 1 calc R
C5 C -0.0923(9) 0.0465(6) -0.3263(4) 0.074(2) Uani 1 1 d .
H5A H -0.0709 0.1187 -0.3199 0.08(2) Uiso 1 1 calc R
H5B H 0.0081 0.0098 -0.3071 0.056(18) Uiso 1 1 calc R
C6 C -0.1663(10) 0.0277(7) -0.2243(4) 0.077(2) Uani 1 1 d .
H6A H -0.1458 0.0993 -0.2144 0.14(4) Uiso 1 1 calc R
H6B H -0.0653 -0.0085 -0.2052 0.051(17) Uiso 1 1 calc R
C7 C -0.2865(12) -0.0088(8) -0.1935(5) 0.091(3) Uani 1 1 d .
H7A H -0.3896 0.0236 -0.2149 0.15(4) Uiso 1 1 calc R
H7B H -0.2524 0.0123 -0.1480 0.10(3) Uiso 1 1 calc R
C8 C -0.3103(11) -0.1218(7) -0.1964(4) 0.081(2) Uani 1 1 d .
H8A H -0.2058 -0.1553 -0.1820 0.097 Uiso 1 1 calc R
H8B H -0.3703 -0.1416 -0.1671 0.097 Uiso 1 1 calc R
C9 C -0.4361(10) -0.2677(6) -0.2647(4) 0.072(2) Uani 1 1 d .
H9A H -0.4320 -0.2918 -0.2216 0.11(3) Uiso 1 1 calc R
H9B H -0.5438 -0.2802 -0.2945 0.07(2) Uiso 1 1 calc R
C10 C -0.3100(9) -0.3229(5) -0.2884(4) 0.0661(19) Uani 1 1 d .
H10A H -0.2031 -0.3143 -0.2571 0.08(2) Uiso 1 1 calc R
H10B H -0.3343 -0.3950 -0.2931 0.08(2) Uiso 1 1 calc R
C14 C -0.7527(8) -0.3658(6) -0.4928(3) 0.0579(16) Uani 1 1 d .
C15 C -0.6406(8) -0.4390(5) -0.4644(3) 0.0573(16) Uani 1 1 d .
H15 H -0.6610 -0.5072 -0.4755 0.09(3) Uiso 1 1 calc R
C16 C -0.4974(8) -0.4096(5) -0.4194(3) 0.0542(15) Uani 1 1 d .
H16 H -0.4205 -0.4585 -0.3996 0.08(2) Uiso 1 1 calc R
C11 C -0.4662(7) -0.3088(5) -0.4032(3) 0.0462(13) Uani 1 1 d .
C12 C -0.5805(8) -0.2359(5) -0.4323(4) 0.0624(18) Uani 1 1 d .
H12 H -0.5601 -0.1676 -0.4215 0.09(3) Uiso 1 1 calc R
C13 C -0.7248(9) -0.2648(6) -0.4773(4) 0.0674(19) Uani 1 1 d .
H13 H -0.8025 -0.2163 -0.4971 0.07(2) Uiso 1 1 calc R
Cl1 Cl -0.6685(2) 0.05237(15) -0.40852(10) 0.0746(6) Uani 1 1 d .
O3 O -0.5725(11) 0.0127(8) -0.3525(5) 0.164(4) Uani 1 1 d .
O4 O -0.7476(15) 0.1361(8) -0.4018(6) 0.209(6) Uani 1 1 d .
O5 O -0.7837(9) -0.0150(7) -0.4452(4) 0.136(3) Uani 1 1 d .
O6 O -0.5673(12) 0.0730(14) -0.4461(6) 0.231(7) Uani 1 1 d .
Cl2 Cl 0.2052(2) -0.16482(15) -0.20970(11) 0.0729(5) Uani 1 1 d .
O7 O 0.2648(11) -0.1103(11) -0.2514(7) 0.224(7) Uani 1 1 d .
O8 O 0.2274(13) -0.0934(9) -0.1618(7) 0.205(6) Uani 1 1 d .
O9 O 0.0364(7) -0.1807(5) -0.2394(4) 0.0974(19) Uani 1 1 d .
O10 O 0.2946(8) -0.2510(6) -0.1874(5) 0.141(3) Uani 1 1 d .
H31 H -0.306(11) -0.103(7) -0.438(5) 0.100 Uiso 1 1 d .
H41 H -0.300(11) 0.044(7) -0.312(5) 0.100 Uiso 1 1 d .
H51 H -0.489(12) -0.121(7) -0.270(5) 0.100 Uiso 1 1 d .

loop_
_atom_site_aniso_label
_atom_site_aniso_U_11
_atom_site_aniso_U_22
_atom_site_aniso_U_33
_atom_site_aniso_U_23
_atom_site_aniso_U_13
_atom_site_aniso_U_12
Cu1 0.0391(4) 0.0458(4) 0.0476(4) -0.0019(3) 0.0134(3) -0.0011(3)
O1 0.085(4) 0.094(4) 0.088(4) -0.035(3) 0.004(3) -0.013(3)
O2 0.075(4) 0.118(5) 0.114(5) -0.028(4) -0.022(4) 0.014(4)
N1 0.042(3) 0.048(3) 0.049(3) -0.001(2) 0.014(2) -0.002(2)
N2 0.051(3) 0.065(3) 0.058(3) 0.012(3) 0.022(3) 0.002(3)
N3 0.038(3) 0.049(3) 0.069(4) -0.011(3) 0.005(3) -0.001(2)
N4 0.052(3) 0.066(4) 0.051(3) 0.002(3) 0.021(3) 0.007(3)
N5 0.057(4) 0.096(5) 0.064(4) -0.016(4) 0.003(3) 0.000(4)
C1 0.049(4) 0.075(5) 0.093(6) -0.017(4) 0.028(4) 0.001(4)
C2 0.073(5) 0.081(5) 0.091(6) -0.019(5) 0.040(5) -0.004(4)
C3 0.063(5) 0.092(6) 0.093(6) 0.003(5) 0.038(5) 0.002(4)
C4 0.079(6) 0.082(6) 0.088(6) 0.027(5) 0.028(5) -0.005(5)
C5 0.048(4) 0.056(4) 0.114(7) -0.002(4) 0.022(4) -0.005(3)
C6 0.069(5) 0.077(5) 0.073(5) -0.014(4) 0.006(4) 0.011(4)
C7 0.082(6) 0.105(7) 0.077(6) -0.016(5) 0.012(5) 0.022(6)
C8 0.078(5) 0.106(7) 0.061(5) -0.009(4) 0.027(4) -0.002(5)
C9 0.068(5) 0.085(5) 0.067(5) 0.006(4) 0.027(4) -0.009(4)
C10 0.061(4) 0.052(4) 0.071(5) 0.009(3) -0.002(4) -0.003(3)
C14 0.050(4) 0.068(4) 0.051(4) -0.010(3) 0.010(3) -0.004(3)
C15 0.062(4) 0.051(4) 0.058(4) -0.011(3) 0.019(3) -0.004(3)
C16 0.053(4) 0.052(4) 0.054(4) -0.001(3) 0.012(3) 0.005(3)
C11 0.046(3) 0.048(3) 0.044(3) 0.001(3) 0.014(3) 0.005(3)
C12 0.058(4) 0.046(4) 0.075(5) -0.001(3) 0.009(4) -0.001(3)
C13 0.053(4) 0.063(4) 0.073(5) 0.000(4) -0.001(4) 0.009(3)
Cl1 0.0527(10) 0.0726(12) 0.0825(13) -0.0050(10) -0.0026(9) 0.0076(9)
O3 0.123(6) 0.165(8) 0.149(7) 0.074(6) -0.040(6) 0.005(6)
O4 0.206(11) 0.140(8) 0.221(12) -0.035(7) -0.021(9) 0.109(8)
O5 0.092(5) 0.137(6) 0.149(7) -0.023(5) -0.007(5) -0.024(5)
O6 0.095(6) 0.43(2) 0.163(9) 0.023(12) 0.036(7) -0.060(10)
Cl2 0.0506(9) 0.0669(11) 0.0987(14) 0.0025(10) 0.0196(10) -0.0028(8)
O7 0.090(6) 0.319(16) 0.283(15) 0.194(13) 0.086(8) 0.064(8)
O8 0.132(7) 0.162(9) 0.276(14) -0.135(10) -0.003(8) -0.020(7)
O9 0.057(3) 0.094(4) 0.133(5) -0.016(4) 0.016(3) -0.013(3)
O10 0.078(4) 0.076(4) 0.251(10) 0.030(5) 0.026(5) 0.002(4)

loop_
_atom_type_symbol
_atom_type_description
_atom_type_scat_dispersion_real
_atom_type_scat_dispersion_imag
_atom_type_scat_source
C C 0.0033 0.0016 'International Tables Vol C Tables 4.2.6.8 and 6.1.1.4'
H H 0.0000 0.0000 'International Tables Vol C Tables 4.2.6.8 and 6.1.1.4'
N N 0.0061 0.0033 'International Tables Vol C Tables 4.2.6.8 and 6.1.1.4'
O O 0.0106 0.0060 'International Tables Vol C Tables 4.2.6.8 and 6.1.1.4'
Cl Cl 0.1484 0.1585 'International Tables Vol C Tables 4.2.6.8 and 6.1.1.4'
Cu Cu 0.3201 1.2651 'International Tables Vol C Tables 4.2.6.8 and 6.1.1.4'

loop_
_geom_angle_atom_site_label_1
_geom_angle_atom_site_label_2
_geom_angle_atom_site_label_3
_geom_angle
N3 Cu1 N4 93.7(3)
N3 Cu1 N2 87.1(3)
N4 Cu1 N2 170.7(2)
N3 Cu1 N1 167.4(2)
N4 Cu1 N1 87.2(2)
N2 Cu1 N1 94.1(2)
C11 N1 C1 112.2(5)
C11 N1 C10 108.9(5)
C1 N1 C10 108.1(6)
C11 N1 Cu1 117.1(4)
C1 N1 Cu1 108.9(4)
C10 N1 Cu1 100.9(4)
C3 N2 C4 110.2(6)
C3 N2 Cu1 113.8(5)
C4 N2 Cu1 106.2(5)
C3 N2 H31 107(7)
C4 N2 H31 121(6)
Cu1 N2 H31 98(7)
C6 N3 C5 113.4(6)
C6 N3 Cu1 117.6(5)
C5 N3 Cu1 106.3(4)
C6 N3 H41 110(7)
C5 N3 H41 110(7)
Cu1 N3 H41 98(7)
C8 N4 C9 111.1(6)
C8 N4 Cu1 116.0(5)
C9 N4 Cu1 108.0(4)
C8 N4 H51 102(6)
C9 N4 H51 107(6)
Cu1 N4 H51 112(6)
O2 N5 O1 123.9(7)
O2 N5 C14 117.6(7)
O1 N5 C14 118.4(7)
C2 C1 N1 113.6(7)
C2 C1 H1A 108.8
N1 C1 H1A 108.8
C2 C1 H1B 108.8
N1 C1 H1B 108.8
H1A C1 H1B 107.7
C1 C2 C3 114.6(7)
C1 C2 H2A 108.6
C3 C2 H2A 108.6
C1 C2 H2B 108.6
C3 C2 H2B 108.6
H2A C2 H2B 107.6
N2 C3 C2 110.2(6)
N2 C3 H3A 109.6
C2 C3 H3A 109.6
N2 C3 H3B 109.6
C2 C3 H3B 109.6
H3A C3 H3B 108.1
C5 C4 N2 111.1(6)
C5 C4 H4A 109.4
N2 C4 H4A 109.4
C5 C4 H4B 109.4
N2 C4 H4B 109.4
H4A C4 H4B 108.0
C4 C5 N3 106.4(6)
C4 C5 H5A 110.5
N3 C5 H5A 110.5
C4 C5 H5B 110.5
N3 C5 H5B 110.5
H5A C5 H5B 108.6
N3 C6 C7 113.5(7)
N3 C6 H6A 108.9
C7 C6 H6A 108.9
N3 C6 H6B 108.9
C7 C6 H6B 108.9
H6A C6 H6B 107.7
C6 C7 C8 114.2(8)
C6 C7 H7A 108.7
C8 C7 H7A 108.7
C6 C7 H7B 108.7
C8 C7 H7B 108.7
H7A C7 H7B 107.6
N4 C8 C7 110.7(7)
N4 C8 H8A 109.5
C7 C8 H8A 109.5
N4 C8 H8B 109.5
C7 C8 H8B 109.5
H8A C8 H8B 108.1
C10 C9 N4 107.8(6)
C10 C9 H9A 110.2
N4 C9 H9A 110.2
C10 C9 H9B 110.2
N4 C9 H9B 110.2
H9A C9 H9B 108.5
N1 C10 C9 107.5(6)
N1 C10 H10A 110.2
C9 C10 H10A 110.2
N1 C10 H10B 110.2
C9 C10 H10B 110.2
H10A C10 H10B 108.5
C15 C14 C13 121.6(6)
C15 C14 N5 118.6(7)
C13 C14 N5 119.7(7)
C14 C15 C16 118.6(6)
C14 C15 H15 120.7
C16 C15 H15 120.7
C15 C16 C11 120.9(6)
C15 C16 H16 119.6
C11 C16 H16 119.6
C16 C11 C12 119.8(6)
C16 C11 N1 121.1(5)
C12 C11 N1 119.1(6)
C13 C12 C11 119.7(6)
C13 C12 H12 120.2
C11 C12 H12 120.2
C14 C13 C12 119.4(7)
C14 C13 H13 120.3
C12 C13 H13 120.3
O4 Cl1 O3 115.0(7)
O4 Cl1 O5 106.6(7)
O3 Cl1 O5 113.6(6)
O4 Cl1 O6 110.0(10)
O3 Cl1 O6 105.6(7)
O5 Cl1 O6 105.6(7)
O8 Cl2 O7 98.1(9)
O8 Cl2 O10 111.8(7)
O7 Cl2 O10 112.0(6)
O8 Cl2 O9 109.0(5)
O7 Cl2 O9 109.3(6)
O10 Cl2 O9 115.3(4)

loop_
_geom_bond_atom_site_label_1
_geom_bond_atom_site_label_2
_geom_bond_distance
Cu1 N3 1.995(5)
Cu1 N4 2.005(6)
Cu1 N2 2.006(6)
Cu1 N1 2.067(5)
O1 N5 1.219(9)
O2 N5 1.214(9)
N1 C11 1.465(8)
N1 C1 1.504(8)
N1 C10 1.519(9)
N2 C3 1.484(10)
N2 C4 1.533(10)
N2 H31 0.85(9)
N3 C6 1.468(10)
N3 C5 1.502(10)
N3 H41 0.79(9)
N4 C8 1.447(10)
N4 C9 1.532(10)
N4 H51 0.87(10)
N5 C14 1.474(9)
C1 C2 1.447(11)
C1 H1A 0.9700
C1 H1B 0.9700
C2 C3 1.522(11)
C2 H2A 0.9700
C2 H2B 0.9700
C3 H3A 0.9700
C3 H3B 0.9700
C4 C5 1.484(12)
C4 H4A 0.9700
C4 H4B 0.9700
C5 H5A 0.9700
C5 H5B 0.9700
C6 C7 1.480(13)
C6 H6A 0.9700
C6 H6B 0.9700
C7 C8 1.499(13)
C7 H7A 0.9700
C7 H7B 0.9700
C8 H8A 0.9700
C8 H8B 0.9700
C9 C10 1.527(11)
C9 H9A 0.9700
C9 H9B 0.9700
C10 H10A 0.9700
C10 H10B 0.9700
C14 C15 1.371(10)
C14 C13 1.372(10)
C15 C16 1.374(9)
C15 H15 0.9300
C16 C11 1.377(9)
C16 H16 0.9300
C11 C12 1.382(9)
C12 C13 1.380(10)
C12 H12 0.9300
C13 H13 0.9300
Cl1 O4 1.330(8)
Cl1 O3 1.341(7)
Cl1 O5 1.386(7)
Cl1 O6 1.393(11)
Cl2 O8 1.363(9)
Cl2 O7 1.369(10)
Cl2 O10 1.374(7)
Cl2 O9 1.422(6)

loop_
_geom_torsion_atom_site_label_1
_geom_torsion_atom_site_label_2
_geom_torsion_atom_site_label_3
_geom_torsion_atom_site_label_4
_geom_torsion
N3 Cu1 N1 C11 -176.6(9)
N4 Cu1 N1 C11 88.9(4)
N2 Cu1 N1 C11 -81.9(4)
N3 Cu1 N1 C1 -48.1(12)
N4 Cu1 N1 C1 -142.6(5)
N2 Cu1 N1 C1 46.7(5)
N3 Cu1 N1 C10 65.5(11)
N4 Cu1 N1 C10 -29.0(4)
N2 Cu1 N1 C10 160.2(4)
N3 Cu1 N2 C3 118.9(5)
N1 Cu1 N2 C3 -48.5(5)
N3 Cu1 N2 C4 -2.5(5)
N1 Cu1 N2 C4 -170.0(5)
N4 Cu1 N3 C6 36.6(5)
N2 Cu1 N3 C6 -152.7(5)
N1 Cu1 N3 C6 -57.2(13)
N4 Cu1 N3 C5 165.0(5)
N2 Cu1 N3 C5 -24.3(5)
N1 Cu1 N3 C5 71.2(12)
N3 Cu1 N4 C8 -41.6(6)
N1 Cu1 N4 C8 125.9(6)
N3 Cu1 N4 C9 -167.1(5)
N1 Cu1 N4 C9 0.4(5)
C11 N1 C1 C2 67.9(8)
C10 N1 C1 C2 -172.0(6)
Cu1 N1 C1 C2 -63.3(7)
N1 C1 C2 C3 74.2(9)
C4 N2 C3 C2 -179.8(7)
Cu1 N2 C3 C2 61.0(8)
C1 C2 C3 N2 -70.4(10)
C3 N2 C4 C5 -93.5(8)
Cu1 N2 C4 C5 30.3(8)
N2 C4 C5 N3 -51.3(8)
C6 N3 C5 C4 177.2(6)
Cu1 N3 C5 C4 46.4(7)
C5 N3 C6 C7 -177.3(7)
Cu1 N3 C6 C7 -52.4(8)
N3 C6 C7 C8 67.4(10)
C9 N4 C8 C7 -174.8(7)
Cu1 N4 C8 C7 61.2(8)
C6 C7 C8 N4 -72.2(10)
C8 N4 C9 C10 -99.2(7)
Cu1 N4 C9 C10 29.2(7)
C11 N1 C10 C9 -71.0(7)
C1 N1 C10 C9 166.9(6)
Cu1 N1 C10 C9 52.8(6)
N4 C9 C10 N1 -56.4(7)
O2 N5 C14 C15 173.1(8)
O1 N5 C14 C15 -5.9(11)
O2 N5 C14 C13 -5.6(11)
O1 N5 C14 C13 175.4(8)
C13 C14 C15 C16 0.2(11)
N5 C14 C15 C16 -178.5(6)
C14 C15 C16 C11 -0.3(10)
C15 C16 C11 C12 0.3(10)
C15 C16 C11 N1 178.3(6)
C1 N1 C11 C16 56.4(8)
C10 N1 C11 C16 -63.1(7)
Cu1 N1 C11 C16 -176.6(5)
C1 N1 C11 C12 -125.5(7)
C10 N1 C11 C12 115.0(7)
Cu1 N1 C11 C12 1.5(7)
C16 C11 C12 C13 0.0(10)
N1 C11 C12 C13 -178.1(6)
C15 C14 C13 C12 0.1(12)
N5 C14 C13 C12 178.7(7)
C11 C12 C13 C14 -0.2(11)
